data_4077330
loop_
_publ_author_name
'Gao, Yuan'
'Jennings, Michael C.'
'Puddephatt, Richard J.'
'Jenkins, Hilary A.'

_publ_section_title
;
 Synthesis and Reactivity of a Diruthenium Diazoalkane Complex
;
_journal_issue 16
_journal_name_full Organometallics
_journal_page_first 3500
_journal_paper_doi 10.1021/om0102293
_journal_volume 20
_journal_year 2001
_chemical_formula_sum 'C59 H46 B2 Cl2 F8 N2 O6 P4 Ru2'
_chemical_formula_weight 1449.52
_chemical_name_systematic
;
  ?
;
_space_group_IT_number 94
_symmetry_cell_setting tetragonal
_symmetry_space_group_name_Hall 'P 4n 2n'
_symmetry_space_group_name_H-M 'P 42 21 2'
_atom_sites_solution_hydrogens geom
_atom_sites_solution_primary direct
_atom_sites_solution_secondary difmap
_audit_creation_method SHELXL-97
_cell_angle_alpha 90.00
_cell_angle_beta 90.00
_cell_angle_gamma 90.00
_cell_formula_units_Z 4
_cell_length_a 18.5555(4)
_cell_length_b 18.5555(4)
_cell_length_c 20.0822(4)
_cell_measurement_temperature 150(2)
_cell_volume 6914.4(3)
_computing_cell_refinement 'Nonius DENZO'
_computing_data_collection 'Nonius COLLECT'
_computing_data_reduction 'Nonius DENZO'
_computing_molecular_graphics 'Bruker SHELXTL'
_computing_publication_material 'Bruker SHELXTL'
_computing_structure_refinement 'SHELXL-97 (Sheldrick, 1997)'
_computing_structure_solution 'SHELXS-97 (Sheldrick, 1990)'
_diffrn_ambient_temperature 150(2)
_diffrn_measured_fraction_theta_full 0.998
_diffrn_measured_fraction_theta_max 0.998
_diffrn_measurement_device_type 'Nonius Kappa-CCD'
_diffrn_measurement_method 'phi/omega scans'
_diffrn_radiation_monochromator graphite
_diffrn_radiation_source 'fine-focus sealed tube'
_diffrn_radiation_type MoK\a
_diffrn_radiation_wavelength 0.71073
_diffrn_reflns_av_R_equivalents 0.057
_diffrn_reflns_av_sigmaI/netI 0.0437
_diffrn_reflns_limit_h_max 22
_diffrn_reflns_limit_h_min -22
_diffrn_reflns_limit_k_max 15
_diffrn_reflns_limit_k_min -15
_diffrn_reflns_limit_l_max 24
_diffrn_reflns_limit_l_min -22
_diffrn_reflns_number 33093
_diffrn_reflns_theta_full 25.35
_diffrn_reflns_theta_max 25.35
_diffrn_reflns_theta_min 2.55
_exptl_absorpt_coefficient_mu 0.674
_exptl_absorpt_correction_T_max 0.9116
_exptl_absorpt_correction_T_min 0.7984
_exptl_absorpt_correction_type integration
_exptl_crystal_colour yellow
_exptl_crystal_density_diffrn 1.392
_exptl_crystal_density_method 'not measured'
_exptl_crystal_description plate
_exptl_crystal_F_000 2904
_exptl_crystal_size_max 0.35
_exptl_crystal_size_mid 0.30
_exptl_crystal_size_min 0.14
_refine_diff_density_max 0.863
_refine_diff_density_min -1.145
_refine_diff_density_rms 0.102
_refine_ls_abs_structure_details 'Flack H D (1983), Acta Cryst. A39, 876-881'
_refine_ls_abs_structure_Flack 0.00(9)
_refine_ls_extinction_coef 0.0026(7)
_refine_ls_extinction_expression Fc^*^=kFc[1+0.001xFc^2^\l^3^/sin(2\q)]^-1/4^
_refine_ls_extinction_method SHELXL
_refine_ls_goodness_of_fit_ref 1.064
_refine_ls_hydrogen_treatment mixed
_refine_ls_matrix_type full
_refine_ls_number_parameters 263
_refine_ls_number_reflns 6334
_refine_ls_number_restraints 13
_refine_ls_restrained_S_all 1.066
_refine_ls_R_factor_all 0.0980
_refine_ls_R_factor_gt 0.0824
_refine_ls_shift/su_max 1.109
_refine_ls_shift/su_mean 0.152
_refine_ls_structure_factor_coef Fsqd
_refine_ls_weighting_details 'calc w=1/[\s^2^(Fo^2^)+(0.1351P)^2^+11.0649P] where P=(Fo^2^+2Fc^2^)/3'
_refine_ls_weighting_scheme calc
_refine_ls_wR_factor_gt 0.2251
_refine_ls_wR_factor_ref 0.2377
_reflns_number_gt 5031
_reflns_number_total 6334
_reflns_threshold_expression >2sigma(I)
_cod_data_source_file om0102293.cif
_cod_data_source_block complex_5
_cod_depositor_comments
;
The following automatic conversions were performed:

'_symmetry_cell_setting' value 'Tetragonal' changed to 'tetragonal'
according to /home/saulius/struct/CIF-dictionaries/cif_core.dic
dictionary named 'cif_core.dic' version 2.4.2 from 2011-04-26.

Automatic conversion script
Id: cif_fix_values 1715 2011-07-08 13:25:40Z adriana 
;
_cod_original_sg_symbol_H-M P4(2)2(1)2
_cod_database_code 4077330

loop_
_symmetry_equiv_pos_as_xyz
'x, y, z'
'-x, -y, z'
'-y+1/2, x+1/2, z+1/2'
'y+1/2, -x+1/2, z+1/2'
'-x+1/2, y+1/2, -z+1/2'
'x+1/2, -y+1/2, -z+1/2'
'y, x, -z'
'-y, -x, -z'

loop_
_atom_site_label
_atom_site_type_symbol
_atom_site_fract_x
_atom_site_fract_y
_atom_site_fract_z
_atom_site_U_iso_or_equiv
_atom_site_adp_type
_atom_site_occupancy
_atom_site_symmetry_multiplicity
_atom_site_calc_flag
_atom_site_refinement_flags
_atom_site_disorder_assembly
_atom_site_disorder_group
Ru Ru 0.68812(4) 0.27142(4) 1.06907(4) 0.0769(3) Uani 1 1 d . A .
P1 P 0.60636(16) 0.18060(13) 1.02945(13) 0.0815(8) Uani 1 1 d . . .
P2 P 0.77298(16) 0.35820(14) 1.11040(12) 0.0822(8) Uani 1 1 d . . .
C C 0.8483(5) 0.3693(7) 1.0545(5) 0.097(4) Uani 1 1 d . A .
H0A H 0.8761 0.3238 1.0526 0.146 Uiso 1 1 calc R . .
H0B H 0.8806 0.4074 1.0720 0.146 Uiso 1 1 calc R . .
C11 C 0.7159(6) 0.2086(6) 1.1380(6) 0.092(3) Uani 1 1 d . . .
O11 O 0.7332(6) 0.1730(5) 1.1799(4) 0.117(3) Uani 1 1 d . A .
C12 C 0.6129(6) 0.3090(6) 1.1255(6) 0.090(3) Uani 1 1 d . . .
O12 O 0.5692(5) 0.3288(5) 1.1626(5) 0.117(3) Uani 1 1 d . A .
N1 N 0.7521(5) 0.2272(6) 1.0079(6) 0.047(3) Uiso 0.50 1 d P . .
N2 N 0.7952(8) 0.1784(8) 1.0060(11) 0.084(5) Uiso 0.50 1 d P A .
C3 C 0.815(2) 0.128(2) 1.044(2) 0.177(15) Uiso 0.50 1 d PD . .
C4 C 0.872(3) 0.136(3) 1.094(3) 0.27(3) Uiso 0.50 1 d PD A .
O5 O 0.9293(19) 0.2043(19) 1.0654(17) 0.208(13) Uiso 0.50 1 d P . .
O6 O 0.873(2) 0.082(2) 1.145(2) 0.277(19) Uiso 0.50 1 d PD . .
C7 C 0.938(3) 0.084(3) 1.189(3) 0.29(3) Uiso 0.50 1 d PD A .
C8 C 0.959(3) 0.005(3) 1.202(3) 0.24(2) Uiso 0.50 1 d PD . .
C1A C 0.5108(3) 0.1978(4) 1.0255(4) 0.077(2) Uiso 1 1 d G A .
C1B C 0.4653(5) 0.1403(3) 1.0112(5) 0.114(4) Uiso 1 1 d G . .
H1BA H 0.4845 0.0932 1.0064 0.136 Uiso 1 1 calc R A .
C1C C 0.3917(4) 0.1519(4) 1.0040(5) 0.142(5) Uiso 1 1 d G A .
H1CA H 0.3606 0.1126 0.9943 0.170 Uiso 1 1 calc R . .
C1D C 0.3636(3) 0.2209(5) 1.0111(5) 0.136(5) Uiso 1 1 d G . .
H1DA H 0.3132 0.2288 1.0062 0.164 Uiso 1 1 calc R A .
C1E C 0.4091(4) 0.2784(4) 1.0254(4) 0.111(4) Uiso 1 1 d G A .
H1EA H 0.3899 0.3255 1.0302 0.133 Uiso 1 1 calc R . .
C1F C 0.4827(4) 0.2668(3) 1.0326(4) 0.085(3) Uiso 1 1 d G . .
H1FA H 0.5138 0.3061 1.0423 0.102 Uiso 1 1 calc R A .
C1G C 0.5991(5) 0.0980(4) 1.0876(4) 0.055(3) Uiso 0.60 1 d PG A 1
C1H C 0.5659(6) 0.1054(4) 1.1492(4) 0.075(4) Uiso 0.60 1 d PG A 1
H1HA H 0.5401 0.1481 1.1596 0.090 Uiso 0.60 1 calc PR A 1
C1I C 0.5705(6) 0.0501(5) 1.1958(4) 0.076(4) Uiso 0.60 1 d PG A 1
H1IA H 0.5478 0.0551 1.2379 0.091 Uiso 0.60 1 calc PR A 1
C1J C 0.6083(6) -0.0125(5) 1.1807(4) 0.074(4) Uiso 0.60 1 d PG A 1
H1JA H 0.6115 -0.0502 1.2125 0.089 Uiso 0.60 1 calc PR A 1
C1K C 0.6415(6) -0.0198(4) 1.1190(5) 0.092(5) Uiso 0.60 1 d PG A 1
H1KA H 0.6674 -0.0625 1.1086 0.110 Uiso 0.60 1 calc PR A 1
C1L C 0.6369(5) 0.0355(5) 1.0724(4) 0.063(3) Uiso 0.60 1 d PG A 1
H1LA H 0.6596 0.0305 1.0303 0.076 Uiso 0.60 1 calc PR A 1
C1G C 0.6301(9) 0.1065(8) 1.0673(8) 0.060(4) Uiso 0.40 1 d PG A 2
C1H C 0.6842(10) 0.0569(10) 1.0533(8) 0.098(8) Uiso 0.40 1 d PG A 2
H1HB H 0.7123 0.0619 1.0140 0.117 Uiso 0.40 1 calc PR A 2
C1I C 0.6972(11) 0.0002(10) 1.0968(11) 0.127(11) Uiso 0.40 1 d PG A 2
H1IB H 0.7342 -0.0337 1.0873 0.152 Uiso 0.40 1 calc PR A 2
C1J C 0.6562(12) -0.0071(10) 1.1543(10) 0.110(10) Uiso 0.40 1 d PG A 2
H1JB H 0.6651 -0.0459 1.1841 0.132 Uiso 0.40 1 calc PR A 2
C1K C 0.6021(11) 0.0425(11) 1.1683(8) 0.105(9) Uiso 0.40 1 d PG A 2
H1KB H 0.5740 0.0376 1.2076 0.126 Uiso 0.40 1 calc PR A 2
C1L C 0.5890(9) 0.0993(9) 1.1248(9) 0.092(7) Uiso 0.40 1 d PG A 2
H1LB H 0.5521 0.1331 1.1344 0.111 Uiso 0.40 1 calc PR A 2
C2A C 0.7385(3) 0.4473(3) 1.1303(3) 0.077(2) Uiso 1 1 d G A .
C2B C 0.6690(3) 0.4693(3) 1.1144(3) 0.079(3) Uiso 1 1 d G . .
H2BA H 0.6376 0.4377 1.0912 0.095 Uiso 1 1 calc R A .
C2C C 0.6454(3) 0.5377(4) 1.1326(4) 0.092(3) Uiso 1 1 d G A .
H2CA H 0.5979 0.5527 1.1217 0.110 Uiso 1 1 calc R . .
C2D C 0.6913(4) 0.5840(3) 1.1666(4) 0.098(3) Uiso 1 1 d G . .
H2DA H 0.6752 0.6307 1.1790 0.117 Uiso 1 1 calc R A .
C2E C 0.7608(4) 0.5620(3) 1.1825(4) 0.099(3) Uiso 1 1 d G A .
H2EA H 0.7922 0.5936 1.2057 0.119 Uiso 1 1 calc R . .
C2F C 0.7844(3) 0.4936(4) 1.1644(4) 0.084(3) Uiso 1 1 d G . .
H2FA H 0.8319 0.4785 1.1752 0.101 Uiso 1 1 calc R A .
C2G C 0.8241(6) 0.3300(6) 1.1803(4) 0.075(4) Uiso 0.65 1 d PG A 1
C2H C 0.7850(5) 0.3310(6) 1.2393(5) 0.072(3) Uiso 0.65 1 d PG A 1
H2HA H 0.7373 0.3496 1.2398 0.087 Uiso 0.65 1 calc PR A 1
C2I C 0.8157(6) 0.3048(6) 1.2976(4) 0.089(4) Uiso 0.65 1 d PG A 1
H2IA H 0.7890 0.3055 1.3380 0.107 Uiso 0.65 1 calc PR A 1
C2J C 0.8855(6) 0.2775(7) 1.2969(5) 0.089(4) Uiso 0.65 1 d PG A 1
H2JA H 0.9064 0.2596 1.3367 0.107 Uiso 0.65 1 calc PR A 1
C2K C 0.9245(5) 0.2765(8) 1.2378(6) 0.163(10) Uiso 0.65 1 d PG A 1
H2KA H 0.9722 0.2578 1.2373 0.196 Uiso 0.65 1 calc PR A 1
C2L C 0.8939(6) 0.3027(7) 1.1795(5) 0.085(4) Uiso 0.65 1 d PG A 1
H2LA H 0.9206 0.3020 1.1392 0.102 Uiso 0.65 1 calc PR A 1
C2G C 0.7956(10) 0.3304(11) 1.1990(7) 0.068(6) Uiso 0.35 1 d PG A 2
C2H C 0.8658(9) 0.3049(12) 1.2043(9) 0.068(6) Uiso 0.35 1 d PG A 2
H2HB H 0.8960 0.3036 1.1661 0.081 Uiso 0.35 1 calc PR A 2
C2I C 0.8919(10) 0.2814(15) 1.2654(11) 0.21(3) Uiso 0.35 1 d PG A 2
H2IB H 0.9399 0.2640 1.2690 0.255 Uiso 0.35 1 calc PR A 2
C2J C 0.8477(12) 0.2834(14) 1.3213(9) 0.101(10) Uiso 0.35 1 d PG A 2
H2JB H 0.8655 0.2673 1.3631 0.121 Uiso 0.35 1 calc PR A 2
C2K C 0.7775(11) 0.3088(12) 1.3160(8) 0.078(7) Uiso 0.35 1 d PG A 2
H2KB H 0.7473 0.3102 1.3542 0.094 Uiso 0.35 1 calc PR A 2
C2L C 0.7514(9) 0.3323(12) 1.2548(9) 0.082(7) Uiso 0.35 1 d PG A 2
H2LB H 0.7035 0.3497 1.2512 0.098 Uiso 0.35 1 calc PR A 2
B20 B 1.0000 0.0000 1.5000 0.092(7) Uani 1 4 d S . .
F21 F 1.0012(5) 0.0613(4) 1.4617(5) 0.143(3) Uani 1 1 d . . .
B30 B 1.5060(11) 0.0450(13) 1.3731(8) 0.150(15) Uani 0.75 1 d PD . .
F31 F 1.4468(7) 0.0401(10) 1.3397(6) 0.160(6) Uani 0.75 1 d PD . .
F32 F 1.5010(10) 0.0849(17) 1.4273(9) 0.287(15) Uani 0.75 1 d PD . .
F33 F 1.5611(15) 0.0813(16) 1.343(2) 0.39(2) Uani 0.75 1 d PD . .
F34 F 1.507(6) -0.015(2) 1.410(3) 0.90(9) Uani 0.75 1 d PD . .
C40 C 1.0748(14) 0.224(4) 1.1273(13) 0.33(5) Uani 0.50 1 d PD . .
H40A H 1.0437 0.2641 1.1126 0.400 Uiso 0.50 1 calc PR . .
H40B H 1.0439 0.1805 1.1301 0.400 Uiso 0.50 1 calc PR . .
Cl41 Cl 1.1334(8) 0.2096(5) 1.0688(6) 0.196(5) Uani 0.50 1 d PD . .
Cl42 Cl 1.1018(10) 0.2424(14) 1.2024(7) 0.325(13) Uani 0.50 1 d PD . .

loop_
_atom_site_aniso_label
_atom_site_aniso_U_11
_atom_site_aniso_U_22
_atom_site_aniso_U_33
_atom_site_aniso_U_23
_atom_site_aniso_U_13
_atom_site_aniso_U_12
Ru 0.0922(6) 0.0690(5) 0.0696(5) -0.0309(4) -0.0351(4) 0.0264(4)
P1 0.1036(18) 0.0575(13) 0.0832(15) -0.0249(12) -0.0471(15) 0.0207(12)
P2 0.1014(19) 0.0747(15) 0.0706(14) -0.0311(12) -0.0440(14) 0.0227(13)
C 0.077(6) 0.123(8) 0.092(7) -0.053(6) -0.043(5) 0.043(6)
C11 0.102(8) 0.081(6) 0.091(7) -0.032(6) -0.051(6) 0.017(5)
O11 0.152(8) 0.096(6) 0.102(6) -0.004(5) -0.066(6) -0.008(6)
C12 0.101(7) 0.085(7) 0.085(7) -0.045(6) -0.018(6) 0.015(6)
O12 0.128(7) 0.112(6) 0.113(6) -0.045(5) 0.001(6) 0.005(5)
B20 0.077(9) 0.077(9) 0.12(2) 0.000 0.000 0.012(11)
F21 0.139(6) 0.064(4) 0.227(9) 0.022(5) -0.031(7) -0.030(4)
B30 0.16(2) 0.23(3) 0.059(10) -0.040(14) -0.050(13) 0.11(3)
F31 0.135(9) 0.223(17) 0.121(8) -0.047(10) -0.014(8) 0.029(10)
F32 0.133(11) 0.54(5) 0.194(16) -0.13(3) 0.022(13) 0.04(2)
F33 0.27(3) 0.28(3) 0.61(6) 0.13(3) 0.22(3) 0.10(2)
F34 1.7(2) 0.17(4) 0.80(10) 0.05(5) -0.88(14) -0.02(7)
C40 0.17(4) 0.68(14) 0.15(4) -0.11(6) 0.00(3) 0.25(6)
Cl41 0.247(12) 0.128(7) 0.211(11) -0.036(7) 0.039(10) -0.044(7)
Cl42 0.239(16) 0.54(4) 0.199(13) 0.137(18) -0.009(12) 0.15(2)

loop_
_atom_type_symbol
_atom_type_description
_atom_type_scat_dispersion_real
_atom_type_scat_dispersion_imag
_atom_type_scat_source
C C 0.0033 0.0016 'International Tables Vol C Tables 4.2.6.8 and 6.1.1.4'
H H 0.0000 0.0000 'International Tables Vol C Tables 4.2.6.8 and 6.1.1.4'
B B 0.0013 0.0007 'International Tables Vol C Tables 4.2.6.8 and 6.1.1.4'
N N 0.0061 0.0033 'International Tables Vol C Tables 4.2.6.8 and 6.1.1.4'
O O 0.0106 0.0060 'International Tables Vol C Tables 4.2.6.8 and 6.1.1.4'
F F 0.0171 0.0103 'International Tables Vol C Tables 4.2.6.8 and 6.1.1.4'
P P 0.1023 0.0942 'International Tables Vol C Tables 4.2.6.8 and 6.1.1.4'
Cl Cl 0.1484 0.1585 'International Tables Vol C Tables 4.2.6.8 and 6.1.1.4'
Ru Ru -1.2594 0.8363 'International Tables Vol C Tables 4.2.6.8 and 6.1.1.4'

loop_
_geom_angle_atom_site_label_1
_geom_angle_atom_site_label_2
_geom_angle_atom_site_label_3
_geom_angle
_geom_angle_site_symmetry_1
_geom_angle_site_symmetry_3
C11 Ru N1 92.1(5) . .
C11 Ru C12 89.4(5) . .
N1 Ru C12 172.2(5) . .
C11 Ru N1 101.2(5) . 8_667
N1 Ru N1 14.5(5) . 8_667
C12 Ru N1 168.7(4) . 8_667
C11 Ru P2 88.9(3) . .
N1 Ru P2 96.0(4) . .
C12 Ru P2 91.7(3) . .
N1 Ru P2 84.8(3) 8_667 .
C11 Ru P1 89.0(3) . .
N1 Ru P1 82.9(4) . .
C12 Ru P1 89.5(3) . .
N1 Ru P1 94.4(3) 8_667 .
P2 Ru P1 177.61(9) . .
C11 Ru Ru 140.8(4) . 8_667
N1 Ru Ru 49.1(3) . 8_667
C12 Ru Ru 129.8(4) . 8_667
N1 Ru Ru 39.7(3) 8_667 8_667
P2 Ru Ru 89.29(8) . 8_667
P1 Ru Ru 91.58(8) . 8_667
C1G P1 C1A 115.8(6) . .
C1G P1 C 96.6(7) . 8_667
C1A P1 C 104.7(4) . 8_667
C1G P1 C1G 21.3(6) . .
C1A P1 C1G 95.7(4) . .
C P1 C1G 110.0(4) 8_667 .
C1G P1 Ru 105.4(6) . .
C1A P1 Ru 120.8(3) . .
C P1 Ru 110.9(4) 8_667 .
C1G P1 Ru 113.6(3) . .
C2G P2 C 96.4(5) . .
C2G P2 C2A 106.4(4) . .
C P2 C2A 107.8(5) . .
C2G P2 C2G 19.9(5) . .
C P2 C2G 116.2(6) . .
C2A P2 C2G 96.9(7) . .
C2G P2 Ru 115.2(4) . .
C P2 Ru 111.7(3) . .
C2A P2 Ru 117.1(2) . .
C2G P2 Ru 106.6(6) . .
P2 C P1 112.0(5) . 8_667
O11 C11 Ru 178.0(9) . .
O12 C12 Ru 175.6(11) . .
N1 N1 N2 92.2(9) 8_667 .
N1 N1 N2 60.8(8) 8_667 8_667
N2 N1 N2 32.0(13) . 8_667
N1 N1 Ru 116.4(15) 8_667 .
N2 N1 Ru 139.4(13) . .
N2 N1 Ru 147.6(12) 8_667 .
N1 N1 Ru 49.1(12) 8_667 8_667
N2 N1 Ru 129.1(12) . 8_667
N2 N1 Ru 104.6(9) 8_667 8_667
Ru N1 Ru 91.2(4) . 8_667
N2 N2 N1 87.2(9) 8_667 .
N2 N2 C3 120(3) 8_667 .
N1 N2 C3 137(3) . .
N2 N2 N1 60.7(8) 8_667 8_667
N1 N2 N1 27.0(9) . 8_667
C3 N2 N1 155(3) . 8_667
N2 N2 C3 39(2) 8_667 8_667
N1 N2 C3 120.5(19) . 8_667
C3 N2 C3 99(4) . 8_667
N1 N2 C3 93.8(17) 8_667 8_667
N2 C3 N2 21.3(14) . 8_667
N2 C3 C4 123(4) . .
N2 C3 C4 105(3) 8_667 .
O5 C4 O6 137(3) . .
O5 C4 C3 107(4) . .
O6 C4 C3 115(4) . .
C7 O6 C4 115(2) . .
O6 C7 C8 106.4(19) . .
C8 C8 C7 111(7) 2_755 .
C1B C1A C1F 120.0 . .
C1B C1A P1 118.1(4) . .
C1F C1A P1 121.8(4) . .
C1C C1B C1A 120.0 . .
C1B C1C C1D 120.0 . .
C1C C1D C1E 120.0 . .
C1F C1E C1D 120.0 . .
C1E C1F C1A 120.0 . .
C1H C1G C1L 120.0 . .
C1H C1G P1 119.5(5) . .
C1L C1G P1 119.7(5) . .
C1G C1H C1I 120.0 . .
C1H C1I C1J 120.0 . .
C1K C1J C1I 120.0 . .
C1J C1K C1L 120.0 . .
C1K C1L C1G 120.0 . .
C1H C1G C1L 120.0 . .
C1H C1G P1 131.2(10) . .
C1L C1G P1 108.7(10) . .
C1G C1H C1I 120.0 . .
C1J C1I C1H 120.0 . .
C1I C1J C1K 120.0 . .
C1J C1K C1L 120.0 . .
C1K C1L C1G 120.0 . .
C2B C2A C2F 120.0 . .
C2B C2A P2 123.0(4) . .
C2F C2A P2 117.0(4) . .
C2A C2B C2C 120.0 . .
C2D C2C C2B 120.0 . .
C2C C2D C2E 120.0 . .
C2D C2E C2F 120.0 . .
C2E C2F C2A 120.0 . .
C2H C2G C2L 120.0 . .
C2H C2G P2 113.1(6) . .
C2L C2G P2 126.7(6) . .
C2I C2H C2G 120.0 . .
C2H C2I C2J 120.0 . .
C2I C2J C2K 120.0 . .
C2L C2K C2J 120.0 . .
C2K C2L C2G 120.0 . .
C2H C2G C2L 120.0 . .
C2H C2G P2 111.8(10) . .
C2L C2G P2 128.2(10) . .
C2I C2H C2G 120.0 . .
C2H C2I C2J 120.0 . .
C2K C2J C2I 120.0 . .
C2L C2K C2J 120.0 . .
C2K C2L C2G 120.0 . .
F21 B20 F21 109.9(8) 7_648 2_755
F21 B20 F21 106.7(7) 7_648 .
F21 B20 F21 111.8(8) 2_755 .
F21 B20 F21 111.8(8) 7_648 8_668
F21 B20 F21 106.7(7) 2_755 8_668
F21 B20 F21 109.9(8) . 8_668
F34 B30 F31 99(7) 2_855 .
F34 B30 F32 71(2) 2_855 .
F31 B30 F32 114.1(17) . .
F34 B30 F34 24(9) 2_855 .
F31 B30 F34 104(4) . .
F32 B30 F34 90(3) . .
F34 B30 F33 144(8) 2_855 .
F31 B30 F33 116(2) . .
F32 B30 F33 98(3) . .
F34 B30 F33 130(5) . .
F34 B30 B30 53(3) 2_855 2_855
F31 B30 B30 79.6(18) . 2_855
F32 B30 B30 123(2) . 2_855
F34 B30 B30 35(3) . 2_855
F33 B30 B30 126(2) . 2_855
F34 B30 F31 85(4) 2_855 2_855
F31 B30 F31 98.5(14) . 2_855
F32 B30 F31 141.2(17) . 2_855
F34 B30 F31 61(5) . 2_855
F33 B30 F31 84.9(18) . 2_855
B30 B30 F31 41.2(9) 2_855 2_855
B30 F31 F34 33(3) . 2_855
B30 F31 B30 59.3(18) . 2_855
F34 F31 B30 42.6(10) 2_855 2_855
B30 F32 F34 42(2) . 2_855
F34 F34 B30 115(10) 2_855 2_855
F34 F34 B30 40(6) 2_855 .
B30 F34 B30 93(5) 2_855 .
F34 F34 F32 146(10) 2_855 2_855
B30 F34 F32 67(3) 2_855 2_855
B30 F34 F32 160(5) . 2_855
F34 F34 F31 117(7) 2_855 2_855
B30 F34 F31 48(5) 2_855 2_855
B30 F34 F31 77(4) . 2_855
F32 F34 F31 90(5) 2_855 2_855
Cl42 C40 Cl41 120.1(17) . .

loop_
_geom_bond_atom_site_label_1
_geom_bond_atom_site_label_2
_geom_bond_distance
_geom_bond_site_symmetry_2
Ru C11 1.882(12) .
Ru N1 1.896(11) .
Ru C12 1.928(12) .
Ru N1 2.247(11) 8_667
Ru P2 2.400(3) .
Ru P1 2.403(3) .
Ru Ru 2.9704(19) 8_667
P1 C1G 1.632(13) .
P1 C1A 1.804(6) .
P1 C 1.826(10) 8_667
P1 C1G 1.930(7) .
P2 C2G 1.773(8) .
P2 C 1.805(12) .
P2 C2A 1.818(5) .
P2 C2G 1.899(14) .
C P1 1.826(10) 8_667
C11 O11 1.116(13) .
C12 O12 1.162(13) .
N1 N1 0.629(19) 8_667
N1 N2 1.207(19) .
N1 N2 1.382(18) 8_667
N1 Ru 2.247(10) 8_667
N2 N2 0.73(3) 8_667
N2 C3 1.27(5) .
N2 N1 1.382(18) 8_667
N2 C3 1.75(5) 8_667
C3 N2 1.75(5) 8_667
C3 C4 1.47(2) .
C4 O5 1.74(6) .
C4 O6 1.44(2) .
O6 C7 1.49(2) .
C7 C8 1.55(2) .
C8 C8 1.51(10) 2_755
C1A C1B 1.3900 .
C1A C1F 1.3900 .
C1B C1C 1.3900 .
C1C C1D 1.3900 .
C1D C1E 1.3900 .
C1E C1F 1.3900 .
C1G C1H 1.3900 .
C1G C1L 1.3900 .
C1H C1I 1.3900 .
C1I C1J 1.3900 .
C1J C1K 1.3900 .
C1K C1L 1.3900 .
C1G C1H 1.3900 .
C1G C1L 1.3900 .
C1H C1I 1.3900 .
C1I C1J 1.3900 .
C1J C1K 1.3900 .
C1K C1L 1.3900 .
C2A C2B 1.3900 .
C2A C2F 1.3900 .
C2B C2C 1.3900 .
C2C C2D 1.3900 .
C2D C2E 1.3900 .
C2E C2F 1.3900 .
C2G C2H 1.3900 .
C2G C2L 1.3900 .
C2H C2I 1.3900 .
C2I C2J 1.3900 .
C2J C2K 1.3900 .
C2K C2L 1.3900 .
C2G C2H 1.3900 .
C2G C2L 1.3900 .
C2H C2I 1.3900 .
C2I C2J 1.3900 .
C2J C2K 1.3900 .
C2K C2L 1.3900 .
B20 F21 1.374(7) 7_648
B20 F21 1.374(7) 2_755
B20 F21 1.374(7) .
B20 F21 1.374(7) 8_668
B30 F34 0.96(6) 2_855
B30 F31 1.289(15) .
B30 F32 1.320(17) .
B30 F34 1.340(19) .
B30 F33 1.364(18) .
B30 B30 1.68(5) 2_855
B30 F31 1.93(3) 2_855
F31 F34 1.72(10) 2_855
F31 B30 1.93(3) 2_855
F32 F34 1.35(4) 2_855
F34 F34 0.61(14) 2_855
F34 B30 0.96(6) 2_855
F34 F32 1.35(4) 2_855
F34 F31 1.72(10) 2_855
C40 Cl42 1.624(18) .
C40 Cl41 1.623(18) .
